data_7157538
loop_
_publ_author_name
'Panday, Anoop Kumar'
'Ali, Danish'
'Choudhury, Lokman H.'

_publ_section_title
;
 One-pot synthesis of pyrimidine linked naphthoquinone-fused pyrroles by
 iodine-mediated multicomponent reactions.
;
_journal_issue 26
_journal_name_full 'Organic &amp; biomolecular chemistry'
_journal_page_first 4997
_journal_page_last 5007
_journal_paper_doi 10.1039/d0ob00591f
_journal_volume 18
_journal_year 2020
_chemical_formula_sum 'C25 H19 N3 O6'
_chemical_formula_weight 457.43
_space_group_crystal_system orthorhombic
_space_group_IT_number 61
_space_group_name_Hall '-P 2ac 2ab'
_space_group_name_H-M_alt 'P b c a'
_atom_sites_solution_hydrogens geom
_audit_creation_method SHELXL-2014/7
_audit_update_record
;
2019-12-24 deposited with the CCDC.	2020-06-10 downloaded from the CCDC.
;
_cell_angle_alpha 90
_cell_angle_beta 90
_cell_angle_gamma 90
_cell_formula_units_Z 16
_cell_length_a 15.1872(9)
_cell_length_b 16.3092(10)
_cell_length_c 34.3428(19)
_cell_measurement_reflns_used 9597
_cell_measurement_temperature 298(2)
_cell_measurement_theta_max 24.865
_cell_measurement_theta_min 2.554
_cell_volume 8506.4(9)
_computing_cell_refinement 'Bruker SAINT'
_computing_data_collection 'Bruker APEX2'
_computing_data_reduction 'Bruker SAINT'
_computing_molecular_graphics 'Bruker SHELXTL'
_computing_publication_material 'Bruker SHELXTL'
_computing_structure_refinement 'SHELXL-2014 (Sheldrick 2014)'
_computing_structure_solution 'SHELXS-97 (Sheldrick 2008)'
_diffrn_ambient_temperature 298(2)
_diffrn_measured_fraction_theta_full 0.994
_diffrn_measured_fraction_theta_max 0.994
_diffrn_measurement_device_type 'Bruker APEX-II CCD'
_diffrn_measurement_method '\f and \w scans'
_diffrn_radiation_type MoK\a
_diffrn_radiation_wavelength 0.71073
_diffrn_reflns_av_R_equivalents 0.3568
_diffrn_reflns_av_unetI/netI 0.1551
_diffrn_reflns_Laue_measured_fraction_full 0.994
_diffrn_reflns_Laue_measured_fraction_max 0.994
_diffrn_reflns_limit_h_max 17
_diffrn_reflns_limit_h_min -17
_diffrn_reflns_limit_k_max 19
_diffrn_reflns_limit_k_min -19
_diffrn_reflns_limit_l_max 40
_diffrn_reflns_limit_l_min -40
_diffrn_reflns_number 143176
_diffrn_reflns_point_group_measured_fraction_full 0.994
_diffrn_reflns_point_group_measured_fraction_max 0.994
_diffrn_reflns_theta_full 24.865
_diffrn_reflns_theta_max 24.865
_diffrn_reflns_theta_min 2.554
_exptl_absorpt_coefficient_mu 0.104
_exptl_absorpt_correction_T_max 0.988
_exptl_absorpt_correction_T_min 0.985
_exptl_absorpt_correction_type multi-scan
_exptl_crystal_colour RED
_exptl_crystal_density_diffrn 1.429
_exptl_crystal_description needle
_exptl_crystal_F_000 3808
_exptl_crystal_size_max 0.300
_exptl_crystal_size_mid 0.100
_exptl_crystal_size_min 0.050
_refine_diff_density_max 0.259
_refine_diff_density_min -0.233
_refine_diff_density_rms 0.063
_refine_ls_extinction_coef 0.00061(10)
_refine_ls_extinction_expression Fc^*^=kFc[1+0.001xFc^2^\l^3^/sin(2\q)]^-1/4^
_refine_ls_extinction_method 'SHELXL-2014/7 (Sheldrick 2014'
_refine_ls_goodness_of_fit_ref 1.005
_refine_ls_hydrogen_treatment constr
_refine_ls_matrix_type full
_refine_ls_number_parameters 620
_refine_ls_number_reflns 7331
_refine_ls_number_restraints 0
_refine_ls_restrained_S_all 1.005
_refine_ls_R_factor_all 0.2330
_refine_ls_R_factor_gt 0.0790
_refine_ls_shift/su_max 0.000
_refine_ls_shift/su_mean 0.000
_refine_ls_structure_factor_coef Fsqd
_refine_ls_weighting_details 'w=1/[\s^2^(Fo^2^)+(0.0680P)^2^] where P=(Fo^2^+2Fc^2^)/3'
_refine_ls_weighting_scheme calc
_refine_ls_wR_factor_gt 0.1212
_refine_ls_wR_factor_ref 0.1657
_reflns_Friedel_coverage 0.000
_reflns_number_gt 3054
_reflns_number_total 7331
_reflns_threshold_expression 'I > 2\s(I)'
_cod_data_source_file d0ob00591f2.cif
_cod_data_source_block OO_a
_cod_depositor_comments 'Adding full bibliography for 7157538--7157539.cif.'
_cod_database_code 7157538
_shelx_shelxl_version_number 2014/7
_shelx_space_group_comment
;
The symmetry employed for this shelxl refinement is uniquely defined
by the following loop, which should always be used as a source of
symmetry information in preference to the above space-group names.
They are only intended as comments.
;
_shelx_estimated_absorpt_t_min 0.969
_shelx_estimated_absorpt_t_max 0.995

loop_
_space_group_symop_operation_xyz
'x, y, z'
'-x+1/2, -y, z+1/2'
'-x, y+1/2, -z+1/2'
'x+1/2, -y+1/2, -z'
'-x, -y, -z'
'x-1/2, y, -z-1/2'
'x, -y-1/2, z-1/2'
'-x-1/2, y-1/2, z'

loop_
_atom_site_label
_atom_site_type_symbol
_atom_site_fract_x
_atom_site_fract_y
_atom_site_fract_z
_atom_site_U_iso_or_equiv
_atom_site_adp_type
_atom_site_occupancy
_atom_site_site_symmetry_order
_atom_site_calc_flag
_atom_site_refinement_flags_posn
_atom_site_refinement_flags_adp
_atom_site_refinement_flags_occupancy
_atom_site_disorder_assembly
_atom_site_disorder_group
C1 C 0.6261(3) 0.3282(3) 0.77577(11) 0.0329(11) Uani 1 1 d . . . . .
C2 C 0.6090(3) 0.2628(2) 0.74840(11) 0.0338(11) Uani 1 1 d . . . . .
C3 C 0.6094(3) 0.1790(2) 0.76592(11) 0.0314(11) Uani 1 1 d . . . . .
C4 C 0.5862(3) 0.1127(3) 0.74233(12) 0.0442(13) Uani 1 1 d . . . . .
H2 H 0.5715 0.1211 0.7163 0.053 Uiso 1 1 calc R U . . .
C5 C 0.5851(3) 0.0344(3) 0.75780(13) 0.0506(14) Uani 1 1 d . . . . .
H3 H 0.5683 -0.0095 0.7422 0.061 Uiso 1 1 calc R U . . .
C6 C 0.6085(3) 0.0208(3) 0.79599(13) 0.0492(13) Uani 1 1 d . . . . .
H4 H 0.6086 -0.0322 0.8060 0.059 Uiso 1 1 calc R U . . .
C7 C 0.6318(3) 0.0863(3) 0.81939(12) 0.0410(12) Uani 1 1 d . . . . .
H5 H 0.6482 0.0770 0.8451 0.049 Uiso 1 1 calc R U . . .
C8 C 0.6309(3) 0.1651(2) 0.80503(11) 0.0323(11) Uani 1 1 d . . . . .
C9 C 0.6523(3) 0.2351(2) 0.83159(11) 0.0325(11) Uani 1 1 d . . . . .
C10 C 0.6479(3) 0.3167(2) 0.81443(10) 0.0288(11) Uani 1 1 d . . . . .
C11 C 0.6587(3) 0.3947(3) 0.83146(11) 0.0307(11) Uani 1 1 d . . . . .
C12 C 0.6409(3) 0.4522(3) 0.80289(11) 0.0310(11) Uani 1 1 d . . . . .
C13 C 0.6312(3) 0.5415(3) 0.80573(12) 0.0341(11) Uani 1 1 d . . . . .
C14 C 0.6601(3) 0.5937(3) 0.77668(12) 0.0390(12) Uani 1 1 d . . . . .
H6 H 0.6875 0.5724 0.7547 0.047 Uiso 1 1 calc R U . . .
C15 C 0.6484(3) 0.6783(3) 0.78020(14) 0.0450(13) Uani 1 1 d . . . . .
C16 C 0.6600(3) 0.8099(3) 0.74972(16) 0.0853(19) Uani 1 1 d . . . . .
H8 H 0.5972 0.8170 0.7497 0.128 Uiso 1 1 calc R U . . .
H7 H 0.6845 0.8352 0.7269 0.128 Uiso 1 1 calc R U . . .
H9 H 0.6845 0.8349 0.7726 0.128 Uiso 1 1 calc R U . . .
C17 C 0.6083(3) 0.7104(3) 0.81264(15) 0.0517(13) Uani 1 1 d . . . . .
H10 H 0.6012 0.7668 0.8152 0.062 Uiso 1 1 calc R U . . .
C18 C 0.5789(3) 0.6579(3) 0.84127(14) 0.0547(14) Uani 1 1 d . . . . .
H11 H 0.5511 0.6794 0.8631 0.066 Uiso 1 1 calc R U . . .
C19 C 0.5897(3) 0.5751(3) 0.83826(12) 0.0442(13) Uani 1 1 d . . . . .
H12 H 0.5694 0.5409 0.8580 0.053 Uiso 1 1 calc R U . . .
C20 C 0.6837(3) 0.4093(2) 0.87320(10) 0.0310(11) Uani 1 1 d . . . . .
H13 H 0.6896 0.4688 0.8758 0.037 Uiso 1 1 calc R U . . .
C21 C 0.7733(3) 0.3747(2) 0.88263(12) 0.0353(12) Uani 1 1 d . . . . .
C22 C 0.8717(3) 0.3106(3) 0.93063(13) 0.0784(18) Uani 1 1 d . . . . .
H16 H 0.8833 0.3278 0.9569 0.118 Uiso 1 1 calc R U . . .
H14 H 0.9148 0.3340 0.9135 0.118 Uiso 1 1 calc R U . . .
H15 H 0.8746 0.2519 0.9292 0.118 Uiso 1 1 calc R U . . .
C23 C 0.7143(4) 0.3190(3) 0.94359(13) 0.0460(13) Uani 1 1 d . . . . .
C24 C 0.5590(3) 0.3224(3) 0.95969(12) 0.0664(16) Uani 1 1 d . . . . .
H19 H 0.5092 0.3574 0.9553 0.100 Uiso 1 1 calc R U . . .
H18 H 0.5777 0.3272 0.9863 0.100 Uiso 1 1 calc R U . . .
H17 H 0.5428 0.2666 0.9544 0.100 Uiso 1 1 calc R U . . .
C25 C 0.6098(3) 0.3855(3) 0.89965(12) 0.0356(12) Uani 1 1 d . . . . .
C26 C 0.6276(3) 0.4358(3) 0.63230(11) 0.0311(11) Uani 1 1 d . . . . .
C27 C 0.6139(3) 0.5013(3) 0.65996(12) 0.0351(11) Uani 1 1 d . . . . .
C28 C 0.6140(3) 0.5852(2) 0.64258(11) 0.0328(11) Uani 1 1 d . . . . .
C29 C 0.5925(3) 0.6507(3) 0.66605(13) 0.0469(13) Uani 1 1 d . . . . .
H21 H 0.5794 0.6425 0.6922 0.056 Uiso 1 1 calc R U . . .
C30 C 0.5907(3) 0.7287(3) 0.65042(13) 0.0537(14) Uani 1 1 d . . . . .
H22 H 0.5740 0.7725 0.6661 0.064 Uiso 1 1 calc R U . . .
C31 C 0.6130(3) 0.7429(3) 0.61222(14) 0.0520(13) Uani 1 1 d . . . . .
H23 H 0.6131 0.7960 0.6023 0.062 Uiso 1 1 calc R U . . .
C32 C 0.6351(3) 0.6775(3) 0.58896(12) 0.0415(12) Uani 1 1 d . . . . .
H24 H 0.6501 0.6866 0.5631 0.050 Uiso 1 1 calc R U . . .
C33 C 0.6356(3) 0.5982(3) 0.60336(11) 0.0329(11) Uani 1 1 d . . . . .
C34 C 0.6563(3) 0.5282(3) 0.57681(12) 0.0341(11) Uani 1 1 d . . . . .
C35 C 0.6490(3) 0.4464(3) 0.59351(11) 0.0303(11) Uani 1 1 d . . . . .
C36 C 0.6578(3) 0.3684(2) 0.57660(11) 0.0308(11) Uani 1 1 d . . . . .
C37 C 0.6400(2) 0.3117(2) 0.60534(11) 0.0287(10) Uani 1 1 d . . . . .
C38 C 0.6323(3) 0.2215(3) 0.60375(11) 0.0314(11) Uani 1 1 d . . . . .
C39 C 0.6614(3) 0.1715(3) 0.63351(11) 0.0344(12) Uani 1 1 d . . . . .
H25 H 0.6879 0.1944 0.6554 0.041 Uiso 1 1 calc R U . . .
C40 C 0.6512(3) 0.0875(3) 0.63084(12) 0.0348(11) Uani 1 1 d . . . . .
C41 C 0.6604(3) -0.0433(3) 0.66331(15) 0.0755(17) Uani 1 1 d . . . . .
H26 H 0.5976 -0.0500 0.6628 0.113 Uiso 1 1 calc R U . . .
H27 H 0.6835 -0.0671 0.6867 0.113 Uiso 1 1 calc R U . . .
H28 H 0.6859 -0.0702 0.6411 0.113 Uiso 1 1 calc R U . . .
C42 C 0.6138(3) 0.0516(3) 0.59835(14) 0.0467(13) Uani 1 1 d . . . . .
H29 H 0.6083 -0.0050 0.5964 0.056 Uiso 1 1 calc R U . . .
C43 C 0.5848(3) 0.1020(3) 0.56898(13) 0.0522(14) Uani 1 1 d . . . . .
H30 H 0.5588 0.0788 0.5471 0.063 Uiso 1 1 calc R U . . .
C44 C 0.5930(3) 0.1856(3) 0.57101(11) 0.0417(12) Uani 1 1 d . . . . .
H31 H 0.5727 0.2183 0.5507 0.050 Uiso 1 1 calc R U . . .
C45 C 0.6834(3) 0.3531(2) 0.53471(10) 0.0312(11) Uani 1 1 d . . . . .
H32 H 0.6882 0.2934 0.5322 0.037 Uiso 1 1 calc R U . . .
C46 C 0.7738(3) 0.3860(2) 0.52514(13) 0.0352(11) Uani 1 1 d . . . . .
C47 C 0.8745(3) 0.4365(3) 0.47587(14) 0.0759(17) Uani 1 1 d . . . . .
H34 H 0.8897 0.4897 0.4857 0.114 Uiso 1 1 calc R U . . .
H35 H 0.8776 0.4369 0.4480 0.114 Uiso 1 1 calc R U . . .
H33 H 0.9149 0.3965 0.4859 0.114 Uiso 1 1 calc R U . . .
C48 C 0.7187(4) 0.4317(3) 0.46182(13) 0.0449(13) Uani 1 1 d . . . . .
C49 C 0.5637(3) 0.4322(3) 0.44440(13) 0.0755(18) Uani 1 1 d . . . . .
H38 H 0.5088 0.4102 0.4535 0.113 Uiso 1 1 calc R U . . .
H37 H 0.5776 0.4090 0.4194 0.113 Uiso 1 1 calc R U . . .
H36 H 0.5590 0.4907 0.4421 0.113 Uiso 1 1 calc R U . . .
C50 C 0.6107(3) 0.3779(3) 0.50713(12) 0.0401(12) Uani 1 1 d . . . . .
N1 N 0.6229(2) 0.4102(2) 0.76908(9) 0.0332(9) Uani 1 1 d . . . . .
H1 H 0.6114 0.4326 0.7470 0.040 Uiso 1 1 calc R U . . .
N2 N 0.6311(3) 0.3466(2) 0.93386(9) 0.0405(10) Uani 1 1 d . . . . .
N3 N 0.7829(2) 0.3383(2) 0.91889(10) 0.0419(10) Uani 1 1 d . . . . .
N4 N 0.6236(2) 0.3537(2) 0.63922(9) 0.0343(9) Uani 1 1 d . . . . .
H20 H 0.6124 0.3316 0.6614 0.041 Uiso 1 1 calc R U . . .
N5 N 0.7855(2) 0.4157(2) 0.48800(10) 0.0384(9) Uani 1 1 d . . . . .
N6 N 0.6339(2) 0.4118(2) 0.47227(9) 0.0405(10) Uani 1 1 d . . . . .
O1 O 0.5942(2) 0.27520(17) 0.71370(7) 0.0491(9) Uani 1 1 d . . . . .
O2 O 0.6696(2) 0.22445(17) 0.86599(8) 0.0509(9) Uani 1 1 d . . . . .
O3 O 0.6805(2) 0.72372(19) 0.74960(9) 0.0671(10) Uani 1 1 d . . . . .
O4 O 0.8347(2) 0.38099(19) 0.86068(9) 0.0568(10) Uani 1 1 d . . . . .
O5 O 0.7261(2) 0.2794(2) 0.97285(9) 0.0780(12) Uani 1 1 d . . . . .
O6 O 0.5341(2) 0.4013(2) 0.89195(8) 0.0586(10) Uani 1 1 d . . . . .
O7 O 0.6022(2) 0.48874(16) 0.69497(8) 0.0495(9) Uani 1 1 d . . . . .
O8 O 0.67660(19) 0.53877(17) 0.54250(8) 0.0486(9) Uani 1 1 d . . . . .
O9 O 0.6817(2) 0.04307(18) 0.66221(9) 0.0562(9) Uani 1 1 d . . . . .
O10 O 0.8337(2) 0.38295(19) 0.54811(9) 0.0569(10) Uani 1 1 d . . . . .
O11 O 0.7341(2) 0.4630(2) 0.43074(9) 0.0764(12) Uani 1 1 d . . . . .
O12 O 0.5343(2) 0.3650(2) 0.51535(8) 0.0686(11) Uani 1 1 d . . . . .

loop_
_atom_site_aniso_label
_atom_site_aniso_U_11
_atom_site_aniso_U_22
_atom_site_aniso_U_33
_atom_site_aniso_U_23
_atom_site_aniso_U_13
_atom_site_aniso_U_12
C1 0.049(3) 0.022(3) 0.028(3) 0.001(2) 0.001(2) -0.003(2)
C2 0.038(3) 0.037(3) 0.026(3) 0.003(2) 0.000(2) 0.002(2)
C3 0.044(3) 0.023(3) 0.027(3) 0.000(2) 0.002(2) 0.001(2)
C4 0.064(4) 0.032(3) 0.036(3) -0.005(2) -0.003(2) -0.002(3)
C5 0.072(4) 0.028(3) 0.051(3) -0.009(3) -0.001(3) -0.007(3)
C6 0.069(4) 0.031(3) 0.048(3) 0.006(3) 0.001(3) -0.001(3)
C7 0.056(3) 0.032(3) 0.035(3) 0.006(2) 0.002(2) 0.006(3)
C8 0.042(3) 0.023(3) 0.032(3) 0.002(2) -0.002(2) 0.001(2)
C9 0.041(3) 0.030(3) 0.027(3) 0.005(2) -0.001(2) 0.003(2)
C10 0.039(3) 0.028(3) 0.018(2) 0.006(2) 0.000(2) 0.001(2)
C11 0.041(3) 0.031(3) 0.021(2) -0.001(2) -0.002(2) -0.002(2)
C12 0.040(3) 0.029(3) 0.024(3) 0.000(2) -0.005(2) 0.001(2)
C13 0.041(3) 0.027(3) 0.034(3) 0.002(2) -0.010(2) 0.003(2)
C14 0.049(3) 0.028(3) 0.040(3) -0.003(2) -0.006(2) 0.001(2)
C15 0.056(4) 0.030(3) 0.049(3) 0.010(3) -0.013(3) -0.002(3)
C16 0.103(5) 0.025(3) 0.128(5) 0.038(3) -0.032(4) -0.004(3)
C17 0.059(4) 0.027(3) 0.070(4) -0.008(3) -0.011(3) 0.005(3)
C18 0.061(4) 0.046(4) 0.057(3) -0.011(3) 0.001(3) 0.011(3)
C19 0.061(3) 0.034(3) 0.038(3) -0.003(2) 0.002(3) 0.006(3)
C20 0.045(3) 0.023(3) 0.025(3) 0.001(2) -0.002(2) 0.003(2)
C21 0.042(3) 0.033(3) 0.031(3) 0.004(2) 0.000(3) 0.001(3)
C22 0.053(4) 0.105(5) 0.077(4) 0.029(3) -0.027(3) 0.011(3)
C23 0.059(4) 0.052(4) 0.027(3) 0.009(3) -0.008(3) -0.009(3)
C24 0.066(4) 0.093(5) 0.040(3) 0.015(3) 0.009(3) -0.006(3)
C25 0.045(3) 0.034(3) 0.028(3) -0.004(2) 0.002(3) 0.006(3)
C26 0.042(3) 0.023(3) 0.029(3) 0.004(2) 0.004(2) 0.000(2)
C27 0.038(3) 0.037(3) 0.031(3) 0.002(2) -0.001(2) 0.005(2)
C28 0.042(3) 0.024(3) 0.033(3) 0.002(2) -0.003(2) 0.006(2)
C29 0.065(4) 0.032(3) 0.043(3) 0.002(3) 0.000(3) 0.004(3)
C30 0.073(4) 0.031(3) 0.057(4) -0.004(3) 0.001(3) 0.007(3)
C31 0.069(4) 0.027(3) 0.060(3) 0.008(3) -0.011(3) 0.002(3)
C32 0.051(3) 0.033(3) 0.040(3) 0.008(3) -0.008(2) -0.002(3)
C33 0.038(3) 0.029(3) 0.032(3) 0.005(2) -0.005(2) 0.002(2)
C34 0.036(3) 0.037(3) 0.029(3) 0.006(2) -0.006(2) -0.003(2)
C35 0.039(3) 0.027(3) 0.025(3) 0.004(2) 0.000(2) -0.005(2)
C36 0.041(3) 0.026(3) 0.025(3) 0.003(2) 0.002(2) 0.000(2)
C37 0.036(3) 0.027(3) 0.024(2) 0.002(2) -0.004(2) -0.001(2)
C38 0.038(3) 0.031(3) 0.026(2) 0.003(2) 0.005(2) -0.001(2)
C39 0.046(3) 0.029(3) 0.028(3) -0.002(2) 0.002(2) -0.002(2)
C40 0.040(3) 0.029(3) 0.035(3) 0.010(2) 0.010(2) 0.000(2)
C41 0.092(5) 0.034(4) 0.100(4) 0.019(3) 0.009(3) -0.003(3)
C42 0.048(3) 0.036(3) 0.055(3) -0.008(3) 0.010(3) -0.011(3)
C43 0.064(4) 0.047(4) 0.046(3) -0.012(3) -0.008(3) -0.017(3)
C44 0.050(3) 0.039(3) 0.036(3) 0.002(2) 0.003(2) -0.009(3)
C45 0.040(3) 0.028(3) 0.026(3) 0.004(2) 0.004(2) 0.001(2)
C46 0.037(3) 0.035(3) 0.033(3) 0.002(2) 0.011(3) 0.000(3)
C47 0.048(4) 0.102(5) 0.077(4) 0.033(3) 0.011(3) -0.012(3)
C48 0.054(4) 0.050(3) 0.030(3) 0.009(2) -0.004(3) -0.005(3)
C49 0.064(4) 0.113(5) 0.050(3) 0.027(3) -0.018(3) 0.004(3)
C50 0.040(3) 0.049(3) 0.031(3) 0.000(2) 0.007(3) 0.000(3)
N1 0.050(2) 0.026(2) 0.024(2) 0.0076(17) -0.0072(17) -0.0005(19)
N2 0.050(3) 0.047(3) 0.024(2) 0.0088(18) 0.001(2) 0.000(2)
N3 0.046(3) 0.046(3) 0.034(2) 0.011(2) -0.011(2) 0.003(2)
N4 0.058(3) 0.028(2) 0.017(2) 0.0031(17) 0.0063(17) -0.0017(19)
N5 0.033(2) 0.048(3) 0.034(2) 0.0113(19) 0.007(2) -0.007(2)
N6 0.037(3) 0.059(3) 0.026(2) 0.0123(19) 0.000(2) -0.002(2)
O1 0.084(3) 0.041(2) 0.0219(17) 0.0036(14) -0.0119(16) -0.0053(18)
O2 0.085(3) 0.038(2) 0.0289(19) 0.0068(15) -0.0135(17) -0.0003(18)
O3 0.096(3) 0.035(2) 0.070(2) 0.0200(19) -0.014(2) -0.009(2)
O4 0.048(2) 0.075(3) 0.047(2) 0.0115(18) 0.0092(18) 0.005(2)
O5 0.085(3) 0.100(3) 0.049(2) 0.042(2) -0.009(2) -0.001(2)
O6 0.043(2) 0.077(3) 0.056(2) 0.0166(18) 0.0040(19) 0.015(2)
O7 0.083(3) 0.037(2) 0.0279(18) 0.0016(15) 0.0083(16) 0.0047(17)
O8 0.073(2) 0.044(2) 0.0288(18) 0.0101(15) 0.0074(16) -0.0032(17)
O9 0.073(2) 0.034(2) 0.063(2) 0.0128(17) 0.0030(18) -0.0007(18)
O10 0.045(2) 0.078(3) 0.048(2) 0.0108(18) -0.0117(18) -0.0031(19)
O11 0.076(3) 0.108(3) 0.045(2) 0.044(2) 0.0029(19) -0.016(2)
O12 0.041(2) 0.118(3) 0.047(2) 0.011(2) 0.0075(19) -0.011(2)

loop_
_atom_type_symbol
_atom_type_description
_atom_type_scat_dispersion_real
_atom_type_scat_dispersion_imag
_atom_type_scat_source
C C 0.0033 0.0016 'International Tables Vol C Tables 4.2.6.8 and 6.1.1.4'
H H 0.0000 0.0000 'International Tables Vol C Tables 4.2.6.8 and 6.1.1.4'
N N 0.0061 0.0033 'International Tables Vol C Tables 4.2.6.8 and 6.1.1.4'
O O 0.0106 0.0060 'International Tables Vol C Tables 4.2.6.8 and 6.1.1.4'

loop_
_geom_angle_atom_site_label_1
_geom_angle_atom_site_label_2
_geom_angle_atom_site_label_3
_geom_angle
_geom_angle_site_symmetry_1
_geom_angle_site_symmetry_3
_geom_angle_publ_flag
N1 C1 C10 107.7(3) . . ?
N1 C1 C2 127.6(4) . . ?
C10 C1 C2 124.6(4) . . ?
O1 C2 C1 122.8(4) . . ?
O1 C2 C3 122.8(4) . . ?
C1 C2 C3 114.4(3) . . ?
C4 C3 C8 119.3(4) . . ?
C4 C3 C2 118.3(4) . . ?
C8 C3 C2 122.4(4) . . ?
C5 C4 C3 119.7(4) . . ?
C5 C4 H2 120.2 . . ?
C3 C4 H2 120.2 . . ?
C6 C5 C4 120.8(4) . . ?
C6 C5 H3 119.6 . . ?
C4 C5 H3 119.6 . . ?
C5 C6 C7 119.6(4) . . ?
C5 C6 H4 120.2 . . ?
C7 C6 H4 120.2 . . ?
C8 C7 C6 120.7(4) . . ?
C8 C7 H5 119.6 . . ?
C6 C7 H5 119.6 . . ?
C7 C8 C3 119.8(4) . . ?
C7 C8 C9 119.5(4) . . ?
C3 C8 C9 120.7(4) . . ?
O2 C9 C10 122.0(4) . . ?
O2 C9 C8 121.8(4) . . ?
C10 C9 C8 116.1(3) . . ?
C1 C10 C11 107.7(4) . . ?
C1 C10 C9 121.6(4) . . ?
C11 C10 C9 130.6(3) . . ?
C12 C11 C10 107.2(3) . . ?
C12 C11 C20 128.2(4) . . ?
C10 C11 C20 124.6(4) . . ?
N1 C12 C11 107.4(3) . . ?
N1 C12 C13 122.0(4) . . ?
C11 C12 C13 130.2(4) . . ?
C14 C13 C19 118.7(4) . . ?
C14 C13 C12 122.1(4) . . ?
C19 C13 C12 119.2(4) . . ?
C13 C14 C15 120.4(4) . . ?
C13 C14 H6 119.8 . . ?
C15 C14 H6 119.8 . . ?
C17 C15 O3 124.8(4) . . ?
C17 C15 C14 120.3(4) . . ?
O3 C15 C14 114.9(4) . . ?
O3 C16 H8 109.5 . . ?
O3 C16 H7 109.5 . . ?
H8 C16 H7 109.5 . . ?
O3 C16 H9 109.5 . . ?
H8 C16 H9 109.5 . . ?
H7 C16 H9 109.5 . . ?
C15 C17 C18 119.0(4) . . ?
C15 C17 H10 120.5 . . ?
C18 C17 H10 120.5 . . ?
C19 C18 C17 121.5(4) . . ?
C19 C18 H11 119.3 . . ?
C17 C18 H11 119.3 . . ?
C18 C19 C13 120.2(4) . . ?
C18 C19 H12 119.9 . . ?
C13 C19 H12 119.9 . . ?
C25 C20 C11 110.4(3) . . ?
C25 C20 C21 116.8(4) . . ?
C11 C20 C21 112.0(3) . . ?
C25 C20 H13 105.6 . . ?
C11 C20 H13 105.6 . . ?
C21 C20 H13 105.6 . . ?
O4 C21 N3 121.2(4) . . ?
O4 C21 C20 122.2(4) . . ?
N3 C21 C20 116.6(4) . . ?
N3 C22 H16 109.5 . . ?
N3 C22 H14 109.5 . . ?
H16 C22 H14 109.5 . . ?
N3 C22 H15 109.5 . . ?
H16 C22 H15 109.5 . . ?
H14 C22 H15 109.5 . . ?
O5 C23 N3 121.4(5) . . ?
O5 C23 N2 120.7(5) . . ?
N3 C23 N2 117.8(4) . . ?
N2 C24 H19 109.5 . . ?
N2 C24 H18 109.5 . . ?
H19 C24 H18 109.5 . . ?
N2 C24 H17 109.5 . . ?
H19 C24 H17 109.5 . . ?
H18 C24 H17 109.5 . . ?
O6 C25 N2 120.7(4) . . ?
O6 C25 C20 121.8(4) . . ?
N2 C25 C20 117.5(4) . . ?
N4 C26 C35 107.6(3) . . ?
N4 C26 C27 127.3(4) . . ?
C35 C26 C27 125.1(4) . . ?
O7 C27 C26 122.7(4) . . ?
O7 C27 C28 122.8(4) . . ?
C26 C27 C28 114.5(4) . . ?
C29 C28 C33 120.0(4) . . ?
C29 C28 C27 118.5(4) . . ?
C33 C28 C27 121.5(4) . . ?
C28 C29 C30 119.5(4) . . ?
C28 C29 H21 120.3 . . ?
C30 C29 H21 120.3 . . ?
C31 C30 C29 121.5(4) . . ?
C31 C30 H22 119.3 . . ?
C29 C30 H22 119.3 . . ?
C30 C31 C32 118.9(4) . . ?
C30 C31 H23 120.6 . . ?
C32 C31 H23 120.6 . . ?
C31 C32 C33 121.2(4) . . ?
C31 C32 H24 119.4 . . ?
C33 C32 H24 119.4 . . ?
C32 C33 C28 118.9(4) . . ?
C32 C33 C34 119.8(4) . . ?
C28 C33 C34 121.3(4) . . ?
O8 C34 C35 121.6(4) . . ?
O8 C34 C33 122.0(4) . . ?
C35 C34 C33 116.3(4) . . ?
C26 C35 C36 107.8(4) . . ?
C26 C35 C34 120.8(4) . . ?
C36 C35 C34 131.3(4) . . ?
C37 C36 C35 107.0(3) . . ?
C37 C36 C45 128.4(4) . . ?
C35 C36 C45 124.6(4) . . ?
N4 C37 C36 107.9(3) . . ?
N4 C37 C38 121.0(3) . . ?
C36 C37 C38 131.1(4) . . ?
C39 C38 C44 118.9(4) . . ?
C39 C38 C37 122.4(4) . . ?
C44 C38 C37 118.7(4) . . ?
C38 C39 C40 120.1(4) . . ?
C38 C39 H25 120.0 . . ?
C40 C39 H25 120.0 . . ?
O9 C40 C39 115.6(4) . . ?
O9 C40 C42 123.2(4) . . ?
C39 C40 C42 121.3(4) . . ?
O9 C41 H26 109.5 . . ?
O9 C41 H27 109.5 . . ?
H26 C41 H27 109.5 . . ?
O9 C41 H28 109.5 . . ?
H26 C41 H28 109.5 . . ?
H27 C41 H28 109.5 . . ?
C43 C42 C40 118.1(4) . . ?
C43 C42 H29 120.9 . . ?
C40 C42 H29 120.9 . . ?
C44 C43 C42 121.9(4) . . ?
C44 C43 H30 119.0 . . ?
C42 C43 H30 119.0 . . ?
C43 C44 C38 119.7(4) . . ?
C43 C44 H31 120.1 . . ?
C38 C44 H31 120.1 . . ?
C50 C45 C36 111.4(3) . . ?
C50 C45 C46 115.6(4) . . ?
C36 C45 C46 112.5(3) . . ?
C50 C45 H32 105.4 . . ?
C36 C45 H32 105.4 . . ?
C46 C45 H32 105.4 . . ?
O10 C46 N5 121.6(4) . . ?
O10 C46 C45 121.9(4) . . ?
N5 C46 C45 116.4(4) . . ?
N5 C47 H34 109.5 . . ?
N5 C47 H35 109.5 . . ?
H34 C47 H35 109.5 . . ?
N5 C47 H33 109.5 . . ?
H34 C47 H33 109.5 . . ?
H35 C47 H33 109.5 . . ?
O11 C48 N6 120.7(4) . . ?
O11 C48 N5 121.0(5) . . ?
N6 C48 N5 118.3(4) . . ?
N6 C49 H38 109.5 . . ?
N6 C49 H37 109.5 . . ?
H38 C49 H37 109.5 . . ?
N6 C49 H36 109.5 . . ?
H38 C49 H36 109.5 . . ?
H37 C49 H36 109.5 . . ?
O12 C50 N6 121.4(4) . . ?
O12 C50 C45 120.5(4) . . ?
N6 C50 C45 118.1(4) . . ?
C1 N1 C12 109.9(3) . . ?
C1 N1 H1 125.0 . . ?
C12 N1 H1 125.0 . . ?
C25 N2 C23 124.9(4) . . ?
C25 N2 C24 117.9(4) . . ?
C23 N2 C24 116.7(4) . . ?
C23 N3 C21 124.8(4) . . ?
C23 N3 C22 116.8(4) . . ?
C21 N3 C22 118.1(4) . . ?
C26 N4 C37 109.6(3) . . ?
C26 N4 H20 125.2 . . ?
C37 N4 H20 125.2 . . ?
C46 N5 C48 125.1(4) . . ?
C46 N5 C47 117.8(4) . . ?
C48 N5 C47 116.9(4) . . ?
C50 N6 C48 124.4(4) . . ?
C50 N6 C49 118.4(4) . . ?
C48 N6 C49 117.1(4) . . ?
C15 O3 C16 116.6(4) . . ?
C40 O9 C41 117.2(4) . . ?

loop_
_geom_bond_atom_site_label_1
_geom_bond_atom_site_label_2
_geom_bond_distance
_geom_bond_site_symmetry_2
_geom_bond_publ_flag
C1 N1 1.359(5) . ?
C1 C10 1.381(5) . ?
C1 C2 1.445(5) . ?
C2 O1 1.230(4) . ?
C2 C3 1.493(5) . ?
C3 C4 1.397(5) . ?
C3 C8 1.401(5) . ?
C4 C5 1.382(5) . ?
C4 H2 0.9300 . ?
C5 C6 1.377(5) . ?
C5 H3 0.9300 . ?
C6 C7 1.383(5) . ?
C6 H4 0.9300 . ?
C7 C8 1.377(5) . ?
C7 H5 0.9300 . ?
C8 C9 1.497(5) . ?
C9 O2 1.223(4) . ?
C9 C10 1.457(5) . ?
C10 C11 1.409(5) . ?
C11 C12 1.384(5) . ?
C11 C20 1.502(5) . ?
C12 N1 1.375(4) . ?
C12 C13 1.467(5) . ?
C13 C14 1.384(5) . ?
C13 C19 1.394(5) . ?
C14 C15 1.395(6) . ?
C14 H6 0.9300 . ?
C15 C17 1.374(6) . ?
C15 O3 1.375(5) . ?
C16 O3 1.440(5) . ?
C16 H8 0.9600 . ?
C16 H7 0.9600 . ?
C16 H9 0.9600 . ?
C17 C18 1.378(6) . ?
C17 H10 0.9300 . ?
C18 C19 1.366(6) . ?
C18 H11 0.9300 . ?
C19 H12 0.9300 . ?
C20 C25 1.496(5) . ?
C20 C21 1.507(5) . ?
C20 H13 0.9800 . ?
C21 O4 1.203(4) . ?
C21 N3 1.387(5) . ?
C22 N3 1.479(5) . ?
C22 H16 0.9600 . ?
C22 H14 0.9600 . ?
C22 H15 0.9600 . ?
C23 O5 1.208(5) . ?
C23 N3 1.380(5) . ?
C23 N2 1.382(5) . ?
C24 N2 1.463(5) . ?
C24 H19 0.9600 . ?
C24 H18 0.9600 . ?
C24 H17 0.9600 . ?
C25 O6 1.208(5) . ?
C25 N2 1.374(5) . ?
C26 N4 1.360(5) . ?
C26 C35 1.382(5) . ?
C26 C27 1.444(5) . ?
C27 O7 1.233(4) . ?
C27 C28 1.494(5) . ?
C28 C29 1.377(5) . ?
C28 C33 1.402(5) . ?
C29 C30 1.380(6) . ?
C29 H21 0.9300 . ?
C30 C31 1.375(5) . ?
C30 H22 0.9300 . ?
C31 C32 1.375(5) . ?
C31 H23 0.9300 . ?
C32 C33 1.383(5) . ?
C32 H24 0.9300 . ?
C33 C34 1.495(5) . ?
C34 O8 1.230(4) . ?
C34 C35 1.456(5) . ?
C35 C36 1.406(5) . ?
C36 C37 1.379(5) . ?
C36 C45 1.511(5) . ?
C37 N4 1.374(4) . ?
C37 C38 1.477(5) . ?
C38 C39 1.380(5) . ?
C38 C44 1.401(5) . ?
C39 C40 1.382(5) . ?
C39 H25 0.9300 . ?
C40 O9 1.378(5) . ?
C40 C42 1.383(5) . ?
C41 O9 1.446(5) . ?
C41 H26 0.9600 . ?
C41 H27 0.9600 . ?
C41 H28 0.9600 . ?
C42 C43 1.374(6) . ?
C42 H29 0.9300 . ?
C43 C44 1.370(6) . ?
C43 H30 0.9300 . ?
C44 H31 0.9300 . ?
C45 C50 1.509(5) . ?
C45 C46 1.512(5) . ?
C45 H32 0.9800 . ?
C46 O10 1.204(5) . ?
C46 N5 1.376(5) . ?
C47 N5 1.454(5) . ?
C47 H34 0.9600 . ?
C47 H35 0.9600 . ?
C47 H33 0.9600 . ?
C48 O11 1.206(5) . ?
C48 N6 1.376(5) . ?
C48 N5 1.380(5) . ?
C49 N6 1.470(5) . ?
C49 H38 0.9600 . ?
C49 H37 0.9600 . ?
C49 H36 0.9600 . ?
C50 O12 1.213(5) . ?
C50 N6 1.365(5) . ?
N1 H1 0.8600 . ?
N4 H20 0.8600 . ?

loop_
_geom_torsion_atom_site_label_1
_geom_torsion_atom_site_label_2
_geom_torsion_atom_site_label_3
_geom_torsion_atom_site_label_4
_geom_torsion
_geom_torsion_site_symmetry_1
_geom_torsion_site_symmetry_2
_geom_torsion_site_symmetry_3
_geom_torsion_site_symmetry_4
_geom_torsion_publ_flag
N1 C1 C2 O1 4.7(7) . . . . ?
C10 C1 C2 O1 -176.2(4) . . . . ?
N1 C1 C2 C3 -174.2(4) . . . . ?
C10 C1 C2 C3 4.8(6) . . . . ?
O1 C2 C3 C4 -4.3(6) . . . . ?
C1 C2 C3 C4 174.7(4) . . . . ?
O1 C2 C3 C8 176.5(4) . . . . ?
C1 C2 C3 C8 -4.5(6) . . . . ?
C8 C3 C4 C5 -0.2(7) . . . . ?
C2 C3 C4 C5 -179.4(4) . . . . ?
C3 C4 C5 C6 -1.4(7) . . . . ?
C4 C5 C6 C7 1.2(7) . . . . ?
C5 C6 C7 C8 0.7(7) . . . . ?
C6 C7 C8 C3 -2.3(6) . . . . ?
C6 C7 C8 C9 177.1(4) . . . . ?
C4 C3 C8 C7 2.1(6) . . . . ?
C2 C3 C8 C7 -178.8(4) . . . . ?
C4 C3 C8 C9 -177.3(4) . . . . ?
C2 C3 C8 C9 1.8(6) . . . . ?
C7 C8 C9 O2 -0.8(6) . . . . ?
C3 C8 C9 O2 178.5(4) . . . . ?
C7 C8 C9 C10 -178.5(4) . . . . ?
C3 C8 C9 C10 0.8(6) . . . . ?
N1 C1 C10 C11 -0.4(5) . . . . ?
C2 C1 C10 C11 -179.6(4) . . . . ?
N1 C1 C10 C9 176.8(3) . . . . ?
C2 C1 C10 C9 -2.4(6) . . . . ?
O2 C9 C10 C1 -178.3(4) . . . . ?
C8 C9 C10 C1 -0.7(6) . . . . ?
O2 C9 C10 C11 -1.9(7) . . . . ?
C8 C9 C10 C11 175.8(4) . . . . ?
C1 C10 C11 C12 1.5(5) . . . . ?
C9 C10 C11 C12 -175.3(4) . . . . ?
C1 C10 C11 C20 -179.2(4) . . . . ?
C9 C10 C11 C20 3.9(7) . . . . ?
C10 C11 C12 N1 -2.1(5) . . . . ?
C20 C11 C12 N1 178.7(4) . . . . ?
C10 C11 C12 C13 171.2(4) . . . . ?
C20 C11 C12 C13 -8.0(7) . . . . ?
N1 C12 C13 C14 -43.5(6) . . . . ?
C11 C12 C13 C14 144.0(5) . . . . ?
N1 C12 C13 C19 135.0(4) . . . . ?
C11 C12 C13 C19 -37.4(6) . . . . ?
C19 C13 C14 C15 0.5(6) . . . . ?
C12 C13 C14 C15 179.0(4) . . . . ?
C13 C14 C15 C17 0.3(7) . . . . ?
C13 C14 C15 O3 179.5(4) . . . . ?
O3 C15 C17 C18 179.9(4) . . . . ?
C14 C15 C17 C18 -0.9(7) . . . . ?
C15 C17 C18 C19 0.8(7) . . . . ?
C17 C18 C19 C13 -0.1(7) . . . . ?
C14 C13 C19 C18 -0.6(6) . . . . ?
C12 C13 C19 C18 -179.1(4) . . . . ?
C12 C11 C20 C25 109.4(5) . . . . ?
C10 C11 C20 C25 -69.7(5) . . . . ?
C12 C11 C20 C21 -118.7(5) . . . . ?
C10 C11 C20 C21 62.2(5) . . . . ?
C25 C20 C21 O4 170.1(4) . . . . ?
C11 C20 C21 O4 41.5(6) . . . . ?
C25 C20 C21 N3 -12.7(5) . . . . ?
C11 C20 C21 N3 -141.4(4) . . . . ?
C11 C20 C25 O6 -41.2(6) . . . . ?
C21 C20 C25 O6 -170.6(4) . . . . ?
C11 C20 C25 N2 140.5(4) . . . . ?
C21 C20 C25 N2 11.1(5) . . . . ?
N4 C26 C27 O7 5.0(7) . . . . ?
C35 C26 C27 O7 -173.7(4) . . . . ?
N4 C26 C27 C28 -174.2(4) . . . . ?
C35 C26 C27 C28 7.1(6) . . . . ?
O7 C27 C28 C29 -5.8(6) . . . . ?
C26 C27 C28 C29 173.4(4) . . . . ?
O7 C27 C28 C33 174.0(4) . . . . ?
C26 C27 C28 C33 -6.8(6) . . . . ?
C33 C28 C29 C30 1.3(7) . . . . ?
C27 C28 C29 C30 -178.8(4) . . . . ?
C28 C29 C30 C31 -2.4(7) . . . . ?
C29 C30 C31 C32 1.9(7) . . . . ?
C30 C31 C32 C33 -0.2(7) . . . . ?
C31 C32 C33 C28 -0.8(6) . . . . ?
C31 C32 C33 C34 177.4(4) . . . . ?
C29 C28 C33 C32 0.3(6) . . . . ?
C27 C28 C33 C32 -179.6(4) . . . . ?
C29 C28 C33 C34 -178.0(4) . . . . ?
C27 C28 C33 C34 2.2(6) . . . . ?
C32 C33 C34 O8 2.9(6) . . . . ?
C28 C33 C34 O8 -178.9(4) . . . . ?
C32 C33 C34 C35 -175.6(4) . . . . ?
C28 C33 C34 C35 2.6(6) . . . . ?
N4 C26 C35 C36 0.3(5) . . . . ?
C27 C26 C35 C36 179.2(4) . . . . ?
N4 C26 C35 C34 178.6(4) . . . . ?
C27 C26 C35 C34 -2.5(6) . . . . ?
O8 C34 C35 C26 178.9(4) . . . . ?
C33 C34 C35 C26 -2.6(6) . . . . ?
O8 C34 C35 C36 -3.2(7) . . . . ?
C33 C34 C35 C36 175.3(4) . . . . ?
C26 C35 C36 C37 1.0(5) . . . . ?
C34 C35 C36 C37 -177.1(4) . . . . ?
C26 C35 C36 C45 -178.2(4) . . . . ?
C34 C35 C36 C45 3.7(7) . . . . ?
C35 C36 C37 N4 -1.8(4) . . . . ?
C45 C36 C37 N4 177.3(4) . . . . ?
C35 C36 C37 C38 174.5(4) . . . . ?
C45 C36 C37 C38 -6.3(7) . . . . ?
N4 C37 C38 C39 -40.6(6) . . . . ?
C36 C37 C38 C39 143.5(4) . . . . ?
N4 C37 C38 C44 138.6(4) . . . . ?
C36 C37 C38 C44 -37.4(6) . . . . ?
C44 C38 C39 C40 -0.3(6) . . . . ?
C37 C38 C39 C40 178.9(4) . . . . ?
C38 C39 C40 O9 -179.4(4) . . . . ?
C38 C39 C40 C42 1.3(6) . . . . ?
O9 C40 C42 C43 179.3(4) . . . . ?
C39 C40 C42 C43 -1.5(6) . . . . ?
C40 C42 C43 C44 0.7(7) . . . . ?
C42 C43 C44 C38 0.2(7) . . . . ?
C39 C38 C44 C43 -0.4(6) . . . . ?
C37 C38 C44 C43 -179.7(4) . . . . ?
C37 C36 C45 C50 110.8(5) . . . . ?
C35 C36 C45 C50 -70.2(5) . . . . ?
C37 C36 C45 C46 -117.5(5) . . . . ?
C35 C36 C45 C46 61.5(5) . . . . ?
C50 C45 C46 O10 166.7(4) . . . . ?
C36 C45 C46 O10 37.1(6) . . . . ?
C50 C45 C46 N5 -16.6(5) . . . . ?
C36 C45 C46 N5 -146.2(3) . . . . ?
C36 C45 C50 O12 -38.9(6) . . . . ?
C46 C45 C50 O12 -168.9(4) . . . . ?
C36 C45 C50 N6 143.7(4) . . . . ?
C46 C45 C50 N6 13.6(5) . . . . ?
C10 C1 N1 C12 -0.9(5) . . . . ?
C2 C1 N1 C12 178.2(4) . . . . ?
C11 C12 N1 C1 1.9(5) . . . . ?
C13 C12 N1 C1 -172.1(4) . . . . ?
O6 C25 N2 C23 173.5(4) . . . . ?
C20 C25 N2 C23 -8.2(6) . . . . ?
O6 C25 N2 C24 2.3(6) . . . . ?
C20 C25 N2 C24 -179.3(4) . . . . ?
O5 C23 N2 C25 -173.8(4) . . . . ?
N3 C23 N2 C25 6.3(6) . . . . ?
O5 C23 N2 C24 -2.6(6) . . . . ?
N3 C23 N2 C24 177.5(4) . . . . ?
O5 C23 N3 C21 171.8(4) . . . . ?
N2 C23 N3 C21 -8.3(6) . . . . ?
O5 C23 N3 C22 -2.0(6) . . . . ?
N2 C23 N3 C22 177.9(4) . . . . ?
O4 C21 N3 C23 -171.0(4) . . . . ?
C20 C21 N3 C23 11.8(6) . . . . ?
O4 C21 N3 C22 2.6(6) . . . . ?
C20 C21 N3 C22 -174.5(4) . . . . ?
C35 C26 N4 C37 -1.4(5) . . . . ?
C27 C26 N4 C37 179.7(4) . . . . ?
C36 C37 N4 C26 2.1(4) . . . . ?
C38 C37 N4 C26 -174.7(4) . . . . ?
O10 C46 N5 C48 -170.7(4) . . . . ?
C45 C46 N5 C48 12.6(6) . . . . ?
O10 C46 N5 C47 5.7(6) . . . . ?
C45 C46 N5 C47 -171.0(4) . . . . ?
O11 C48 N5 C46 174.9(4) . . . . ?
N6 C48 N5 C46 -4.4(6) . . . . ?
O11 C48 N5 C47 -1.5(7) . . . . ?
N6 C48 N5 C47 179.2(4) . . . . ?
O12 C50 N6 C48 176.7(4) . . . . ?
C45 C50 N6 C48 -5.9(6) . . . . ?
O12 C50 N6 C49 -0.5(6) . . . . ?
C45 C50 N6 C49 176.8(4) . . . . ?
O11 C48 N6 C50 -178.6(4) . . . . ?
N5 C48 N6 C50 0.7(6) . . . . ?
O11 C48 N6 C49 -1.4(7) . . . . ?
N5 C48 N6 C49 177.9(4) . . . . ?
C17 C15 O3 C16 -8.4(6) . . . . ?
C14 C15 O3 C16 172.4(4) . . . . ?
C39 C40 O9 C41 170.8(4) . . . . ?
C42 C40 O9 C41 -10.0(6) . . . . ?
